data_7056780
loop_
_publ_author_name
'Jannapu Reddy, Raju'
'Waheed, Md.'
'Karthik, Thatikonda'
'Shankar, Angothu'

_publ_section_title
;
 An efficient synthesis of 4,5-disubstituted-2H-1,2,3-triazoles from
 nitroallylic derivatives via a cycloaddition--denitration process
;
_journal_issue 2
_journal_name_full 'New Journal of Chemistry'
_journal_page_first 980
_journal_paper_doi 10.1039/C7NJ03292G
_journal_volume 42
_journal_year 2018
_chemical_formula_moiety 'C12 H11 Cl2 N3 O3'
_chemical_formula_sum 'C12 H11 Cl2 N3 O3'
_chemical_formula_weight 316.14
_chemical_melting_point 158(2)
_chemical_name_common triazole
_chemical_name_systematic 'Ethyl 2-[5-(2,4-dichlorophenyl)-1H-1,2,3-triazol-4-yl]-2-hydroxyacetate'
_space_group_crystal_system monoclinic
_space_group_IT_number 14
_space_group_name_Hall '-P 2ybc'
_space_group_name_H-M_alt 'P 1 21/c 1'
_symmetry_space_group_name_Hall '-P 2ybc'
_symmetry_space_group_name_H-M 'P 1 21/c 1'
_atom_sites_solution_hydrogens mixed
_audit_creation_method SHELXL-2014/7
_audit_update_record
;
2017-08-29 deposited with the CCDC.
2017-12-04 downloaded from the CCDC.
;
_cell_angle_alpha 90
_cell_angle_beta 100.277(2)
_cell_angle_gamma 90
_cell_formula_units_Z 4
_cell_length_a 11.4912(9)
_cell_length_b 7.2015(5)
_cell_length_c 16.5491(13)
_cell_measurement_reflns_used 9922
_cell_measurement_temperature 301(2)
_cell_measurement_theta_max 26.36
_cell_measurement_theta_min 3.09
_cell_volume 1347.53(18)
_computing_structure_refinement 'SHELXL-2014/7 (Sheldrick, 2014)'
_diffrn_ambient_temperature 301(2)
_diffrn_measured_fraction_theta_full 0.993
_diffrn_measured_fraction_theta_max 0.993
_diffrn_measurement_device_type 'Bruker APEX-II CCD'
_diffrn_measurement_method '\f and \w scans'
_diffrn_radiation_type MoK\a
_diffrn_radiation_wavelength 0.71073
_diffrn_reflns_av_R_equivalents 0.0313
_diffrn_reflns_av_unetI/netI 0.0157
_diffrn_reflns_Laue_measured_fraction_full 0.993
_diffrn_reflns_Laue_measured_fraction_max 0.993
_diffrn_reflns_limit_h_max 13
_diffrn_reflns_limit_h_min -13
_diffrn_reflns_limit_k_max 8
_diffrn_reflns_limit_k_min -8
_diffrn_reflns_limit_l_max 19
_diffrn_reflns_limit_l_min -19
_diffrn_reflns_number 22992
_diffrn_reflns_point_group_measured_fraction_full 0.993
_diffrn_reflns_point_group_measured_fraction_max 0.993
_diffrn_reflns_theta_full 25.024
_diffrn_reflns_theta_max 25.024
_diffrn_reflns_theta_min 2.502
_exptl_absorpt_coefficient_mu 0.492
_exptl_absorpt_correction_type none
_exptl_crystal_colour colorless
_exptl_crystal_density_diffrn 1.558
_exptl_crystal_description cubic
_exptl_crystal_F_000 648
_exptl_crystal_size_max 0.24
_exptl_crystal_size_mid 0.24
_exptl_crystal_size_min 0.24
_refine_diff_density_max 0.833
_refine_diff_density_min -0.314
_refine_diff_density_rms 0.053
_refine_ls_extinction_method none
_refine_ls_goodness_of_fit_ref 1.057
_refine_ls_hydrogen_treatment mixed
_refine_ls_matrix_type full
_refine_ls_number_parameters 194
_refine_ls_number_reflns 2369
_refine_ls_number_restraints 0
_refine_ls_restrained_S_all 1.057
_refine_ls_R_factor_all 0.0465
_refine_ls_R_factor_gt 0.0422
_refine_ls_shift/su_max 0.000
_refine_ls_shift/su_mean 0.000
_refine_ls_structure_factor_coef Fsqd
_refine_ls_weighting_details 'w=1/[\s^2^(Fo^2^)+(0.0592P)^2^+1.2330P] where P=(Fo^2^+2Fc^2^)/3'
_refine_ls_weighting_scheme calc
_refine_ls_wR_factor_gt 0.1138
_refine_ls_wR_factor_ref 0.1179
_reflns_Friedel_coverage 0.000
_reflns_number_gt 2136
_reflns_number_total 2369
_reflns_threshold_expression 'I > 2\s(I)'
_cod_data_source_file c7nj03292g2.cif
_cod_data_source_block shelx
_cod_depositor_comments 'Adding full bibliography for 7056780.cif.'
_cod_database_code 7056780
_shelx_shelxl_version_number 2014/7
_shelx_space_group_comment
;
The symmetry employed for this shelxl refinement is uniquely defined
by the following loop, which should always be used as a source of
symmetry information in preference to the above space-group names.
They are only intended as comments.
;

loop_
_space_group_symop_operation_xyz
'x, y, z'
'-x, y+1/2, -z+1/2'
'-x, -y, -z'
'x, -y-1/2, z-1/2'

loop_
_atom_site_label
_atom_site_type_symbol
_atom_site_fract_x
_atom_site_fract_y
_atom_site_fract_z
_atom_site_U_iso_or_equiv
_atom_site_adp_type
_atom_site_occupancy
_atom_site_site_symmetry_order
_atom_site_calc_flag
_atom_site_refinement_flags_posn
_atom_site_refinement_flags_adp
Cl1 Cl 0.52734(5) 0.77068(9) 0.35923(4) 0.0445(2) Uani 1 1 d . .
Cl2 Cl 0.41164(6) 0.74581(12) 0.03225(4) 0.0589(3) Uani 1 1 d . .
O3 O 0.84237(15) 0.4690(2) 0.27064(10) 0.0437(4) Uani 1 1 d . .
O1 O 0.85145(19) 0.4888(3) 0.48457(11) 0.0508(5) Uani 1 1 d . .
O2 O 0.99141(16) 0.3925(3) 0.37205(12) 0.0503(5) Uani 1 1 d . .
N3 N 0.90572(17) 0.8585(3) 0.44969(11) 0.0346(4) Uani 1 1 d . .
N2 N 0.89253(19) 1.0301(3) 0.42061(12) 0.0387(5) Uani 1 1 d . .
N1 N 0.81541(17) 1.0527(3) 0.35171(12) 0.0365(5) Uani 1 1 d . .
C8 C 0.82960(19) 0.7604(3) 0.39563(13) 0.0286(5) Uani 1 1 d . .
C1 C 0.68443(18) 0.8447(3) 0.25980(13) 0.0291(5) Uani 1 1 d . .
C7 C 0.77349(18) 0.8816(3) 0.33425(13) 0.0296(5) Uani 1 1 d . .
C2 C 0.56908(19) 0.7930(3) 0.26464(13) 0.0301(5) Uani 1 1 d . .
C3 C 0.4851(2) 0.7615(3) 0.19501(14) 0.0345(5) Uani 1 1 d . .
H3 H 0.4082 0.7280 0.1992 0.041 Uiso 1 1 calc R U
C10 C 0.8960(2) 0.4612(3) 0.34836(14) 0.0358(5) Uani 1 1 d . .
C6 C 0.7138(2) 0.8630(3) 0.18197(13) 0.0364(5) Uani 1 1 d . .
H6 H 0.7904 0.8968 0.1773 0.044 Uiso 1 1 calc R U
C9 C 0.8203(2) 0.5532(3) 0.40370(13) 0.0335(5) Uani 1 1 d . .
C5 C 0.6313(2) 0.8317(4) 0.11164(14) 0.0413(6) Uani 1 1 d . .
H5 H 0.6519 0.8447 0.0601 0.050 Uiso 1 1 calc R U
C4 C 0.5179(2) 0.7810(3) 0.11913(14) 0.0366(5) Uani 1 1 d . .
C11 C 0.9010(3) 0.3786(5) 0.21016(17) 0.0551(7) Uani 1 1 d . .
H11A H 0.9269 0.2551 0.2288 0.066 Uiso 1 1 calc R U
H11B H 0.9698 0.4498 0.2022 0.066 Uiso 1 1 calc R U
C12 C 0.8154(3) 0.3673(5) 0.13258(18) 0.0694(9) Uani 1 1 d . .
H12A H 0.7457 0.3032 0.1419 0.104 Uiso 1 1 calc R U
H12B H 0.8502 0.3009 0.0925 0.104 Uiso 1 1 calc R U
H12C H 0.7946 0.4903 0.1128 0.104 Uiso 1 1 calc R U
H2A H 0.930(3) 1.118(4) 0.4426(17) 0.045(8) Uiso 1 1 d . .
H1A H 0.898(3) 0.547(5) 0.505(2) 0.053(10) Uiso 1 1 d . .
H9 H 0.740(2) 0.513(3) 0.3860(14) 0.028(6) Uiso 1 1 d . .

loop_
_atom_site_aniso_label
_atom_site_aniso_U_11
_atom_site_aniso_U_22
_atom_site_aniso_U_33
_atom_site_aniso_U_23
_atom_site_aniso_U_13
_atom_site_aniso_U_12
Cl1 0.0426(4) 0.0609(4) 0.0306(3) 0.0042(3) 0.0080(2) -0.0067(3)
Cl2 0.0500(4) 0.0887(6) 0.0300(4) -0.0050(3) -0.0149(3) 0.0020(3)
O3 0.0486(10) 0.0474(10) 0.0303(8) -0.0019(7) -0.0062(7) 0.0107(8)
O1 0.0664(13) 0.0486(11) 0.0292(9) 0.0140(8) -0.0140(9) -0.0224(10)
O2 0.0433(10) 0.0460(10) 0.0527(11) -0.0019(9) -0.0155(8) 0.0042(8)
N3 0.0387(10) 0.0327(10) 0.0273(9) 0.0010(8) -0.0077(8) -0.0063(8)
N2 0.0453(12) 0.0280(10) 0.0360(11) -0.0013(8) -0.0113(9) -0.0084(9)
N1 0.0374(10) 0.0328(10) 0.0343(10) 0.0025(8) -0.0075(8) -0.0031(8)
C8 0.0294(11) 0.0314(11) 0.0226(10) 0.0004(8) -0.0015(8) -0.0045(8)
C1 0.0308(11) 0.0274(10) 0.0263(11) 0.0026(8) -0.0028(8) 0.0003(8)
C7 0.0294(10) 0.0313(11) 0.0259(10) 0.0013(9) -0.0008(8) -0.0025(9)
C2 0.0334(11) 0.0298(11) 0.0252(11) 0.0025(8) 0.0000(9) 0.0003(9)
C3 0.0297(11) 0.0349(12) 0.0354(13) 0.0002(9) -0.0036(9) -0.0029(9)
C10 0.0407(13) 0.0253(11) 0.0350(12) 0.0034(9) -0.0109(10) -0.0059(9)
C6 0.0310(11) 0.0473(13) 0.0297(11) 0.0052(10) 0.0022(9) 0.0011(10)
C9 0.0373(12) 0.0327(12) 0.0254(11) 0.0068(9) -0.0084(9) -0.0096(9)
C5 0.0427(13) 0.0547(15) 0.0251(11) 0.0034(10) 0.0025(10) 0.0075(11)
C4 0.0399(13) 0.0404(12) 0.0244(11) -0.0010(9) -0.0084(9) 0.0054(10)
C11 0.0547(16) 0.0670(19) 0.0434(15) -0.0122(13) 0.0079(12) 0.0060(14)
C12 0.071(2) 0.091(3) 0.0431(16) -0.0182(16) 0.0032(14) 0.0127(18)

loop_
_atom_type_symbol
_atom_type_description
_atom_type_scat_dispersion_real
_atom_type_scat_dispersion_imag
_atom_type_scat_source
C C 0.0033 0.0016 'International Tables Vol C Tables 4.2.6.8 and 6.1.1.4'
H H 0.0000 0.0000 'International Tables Vol C Tables 4.2.6.8 and 6.1.1.4'
N N 0.0061 0.0033 'International Tables Vol C Tables 4.2.6.8 and 6.1.1.4'
O O 0.0106 0.0060 'International Tables Vol C Tables 4.2.6.8 and 6.1.1.4'
Cl Cl 0.1484 0.1585 'International Tables Vol C Tables 4.2.6.8 and 6.1.1.4'

loop_
_geom_angle_atom_site_label_1
_geom_angle_atom_site_label_2
_geom_angle_atom_site_label_3
_geom_angle
C10 O3 C11 117.1(2)
C9 O1 H1A 108(3)
N2 N3 C8 103.34(17)
N1 N2 N3 116.32(18)
N1 N2 H2A 121(2)
N3 N2 H2A 123(2)
N2 N1 C7 103.48(18)
N3 C8 C7 108.49(19)
N3 C8 C9 120.90(19)
C7 C8 C9 130.50(19)
C2 C1 C6 117.90(19)
C2 C1 C7 121.63(19)
C6 C1 C7 120.47(19)
N1 C7 C8 108.37(18)
N1 C7 C1 121.01(19)
C8 C7 C1 130.61(19)
C3 C2 C1 121.7(2)
C3 C2 Cl1 118.37(17)
C1 C2 Cl1 119.92(16)
C4 C3 C2 118.5(2)
C4 C3 H3 120.7
C2 C3 H3 120.7
O2 C10 O3 125.0(2)
O2 C10 C9 124.6(2)
O3 C10 C9 110.39(19)
C5 C6 C1 121.3(2)
C5 C6 H6 119.3
C1 C6 H6 119.3
O1 C9 C8 113.75(19)
O1 C9 C10 110.7(2)
C8 C9 C10 108.71(19)
O1 C9 H9 105.1(14)
C8 C9 H9 110.6(14)
C10 C9 H9 107.8(14)
C4 C5 C6 119.0(2)
C4 C5 H5 120.5
C6 C5 H5 120.5
C5 C4 C3 121.6(2)
C5 C4 Cl2 120.11(19)
C3 C4 Cl2 118.27(18)
O3 C11 C12 107.7(2)
O3 C11 H11A 110.2
C12 C11 H11A 110.2
O3 C11 H11B 110.2
C12 C11 H11B 110.2
H11A C11 H11B 108.5
C11 C12 H12A 109.5
C11 C12 H12B 109.5
H12A C12 H12B 109.5
C11 C12 H12C 109.5
H12A C12 H12C 109.5
H12B C12 H12C 109.5

loop_
_geom_bond_atom_site_label_1
_geom_bond_atom_site_label_2
_geom_bond_distance
Cl1 C2 1.725(2)
Cl2 C4 1.731(2)
O3 C10 1.324(3)
O3 C11 1.456(3)
O1 C9 1.401(3)
O1 H1A 0.71(3)
O2 C10 1.203(3)
N3 N2 1.325(3)
N3 C8 1.336(3)
N2 N1 1.323(3)
N2 H2A 0.81(3)
N1 C7 1.336(3)
C8 C7 1.405(3)
C8 C9 1.504(3)
C1 C2 1.393(3)
C1 C6 1.395(3)
C1 C7 1.479(3)
C2 C3 1.383(3)
C3 C4 1.381(3)
C3 H3 0.9300
C10 C9 1.523(4)
C6 C5 1.382(3)
C6 H6 0.9300
C9 H9 0.96(2)
C5 C4 1.380(4)
C5 H5 0.9300
C11 C12 1.474(4)
C11 H11A 0.9700
C11 H11B 0.9700
C12 H12A 0.9600
C12 H12B 0.9600
C12 H12C 0.9600
